data_2203182
loop_
_publ_author_name
'Ersanl\?i, Cem C\"uneyt'
'Odaba\;so\<glu, Mustafa'
'Albayrak, \,Ci\<gdem'
'Erd\"onmez, Ahmet'

_publ_section_title
;
 6-Methoxy-5-(phenyldiazenyl)salicylaldehyde
;
_journal_issue 2
_journal_name_full 'Acta Crystallographica Section E'
_journal_page_first o230
_journal_page_last o231
_journal_paper_doi 10.1107/S1600536804000819
_journal_volume 60
_journal_year 2004
_chemical_formula_iupac 'C14 H12 N2 O3'
_chemical_formula_moiety 'C14 H12 N2 O3'
_chemical_formula_sum 'C14 H12 N2 O3'
_chemical_formula_weight 256.26
_chemical_name_systematic
;
5-phenyldiazenyl-6-methoxysalicylaldehyde
;
_space_group_IT_number 60
_symmetry_cell_setting orthorhombic
_symmetry_space_group_name_Hall '-P 2n 2ab'
_symmetry_space_group_name_H-M 'P b c n'
_atom_sites_solution_hydrogens geom
_atom_sites_solution_primary direct
_atom_sites_solution_secondary difmap
_audit_creation_method SHELXL97
_cell_angle_alpha 90
_cell_angle_beta 90
_cell_angle_gamma 90
_cell_formula_units_Z 8
_cell_length_a 10.6039(11)
_cell_length_b 12.9904(14)
_cell_length_c 18.1168(14)
_cell_measurement_reflns_used 7873
_cell_measurement_temperature 293(2)
_cell_measurement_theta_max 26.46
_cell_measurement_theta_min 1.92
_cell_volume 2495.6(4)
_computing_cell_refinement X-AREA
_computing_data_collection 'X-AREA (Stoe & Cie, 2002)'
_computing_data_reduction 'X-RED32 (Stoe & Cie, 2002)'
_computing_molecular_graphics 'ORTEP-3 for Windows (Farrugia, 1997)'
_computing_publication_material 'WinGX (Farrugia, 1999)'
_computing_structure_refinement 'SHELXL97 (Sheldrick, 1997)'
_computing_structure_solution 'SHELXS97 (Sheldrick, 1990)'
_diffrn_ambient_temperature 293(2)
_diffrn_detector_area_resol_mean 6.67
_diffrn_measured_fraction_theta_full 1.000
_diffrn_measured_fraction_theta_max 1.000
_diffrn_measurement_device_type 'Stoe IPDS2'
_diffrn_measurement_method \w
_diffrn_radiation_monochromator 'plane graphite'
_diffrn_radiation_source 'fine-focus sealed tube'
_diffrn_radiation_type MoK\a
_diffrn_radiation_wavelength 0.71073
_diffrn_reflns_av_R_equivalents 0.1372
_diffrn_reflns_av_sigmaI/netI 0.0784
_diffrn_reflns_limit_h_max 12
_diffrn_reflns_limit_h_min -13
_diffrn_reflns_limit_k_max 16
_diffrn_reflns_limit_k_min -16
_diffrn_reflns_limit_l_max 21
_diffrn_reflns_limit_l_min -22
_diffrn_reflns_number 16964
_diffrn_reflns_theta_full 26.00
_diffrn_reflns_theta_max 26.00
_diffrn_reflns_theta_min 2.25
_diffrn_standards_decay_% 0
_diffrn_standards_interval_count 0
_diffrn_standards_interval_time 0
_diffrn_standards_number 0
_exptl_absorpt_coefficient_mu 0.098
_exptl_absorpt_correction_T_max 0.977
_exptl_absorpt_correction_T_min 0.962
_exptl_absorpt_correction_type integration
_exptl_absorpt_process_details '(X-RED32; Stoe & Cie, 2002)'
_exptl_crystal_colour brown
_exptl_crystal_density_diffrn 1.364
_exptl_crystal_density_meas ?
_exptl_crystal_density_method .
_exptl_crystal_description prism
_exptl_crystal_F_000 1072
_exptl_crystal_size_max 0.40
_exptl_crystal_size_mid 0.37
_exptl_crystal_size_min 0.31
_refine_diff_density_max 0.254
_refine_diff_density_min -0.173
_refine_ls_extinction_method none
_refine_ls_goodness_of_fit_ref 0.841
_refine_ls_hydrogen_treatment constr
_refine_ls_matrix_type full
_refine_ls_number_parameters 173
_refine_ls_number_reflns 2457
_refine_ls_number_restraints 0
_refine_ls_restrained_S_all 0.841
_refine_ls_R_factor_all 0.0668
_refine_ls_R_factor_gt 0.0422
_refine_ls_shift/su_max 0.000
_refine_ls_shift/su_mean 0.000
_refine_ls_structure_factor_coef Fsqd
_refine_ls_weighting_details 'calc w = 1/[\s^2^(Fo^2^)+(0.0654P)^2^] where P=(Fo^2^+2Fc^2^)/3'
_refine_ls_weighting_scheme calc
_refine_ls_wR_factor_gt 0.0922
_refine_ls_wR_factor_ref 0.0995
_reflns_number_gt 1503
_reflns_number_total 2457
_reflns_threshold_expression I>2\s(I)
_cod_data_source_file dn6114.cif
_cod_data_source_block I
_cod_database_code 2203182
_cod_database_fobs_code 2203182

loop_
_symmetry_equiv_pos_as_xyz
'x, y, z'
'-x+1/2, -y+1/2, z+1/2'
'x+1/2, -y+1/2, -z'
'-x, y, -z+1/2'
'-x, -y, -z'
'x-1/2, y-1/2, -z-1/2'
'-x-1/2, y-1/2, z'
'x, -y, z-1/2'

loop_
_atom_site_label
_atom_site_fract_x
_atom_site_fract_y
_atom_site_fract_z
_atom_site_U_iso_or_equiv
_atom_site_adp_type
_atom_site_calc_flag
_atom_site_refinement_flags
_atom_site_occupancy
_atom_site_type_symbol
C1 0.32418(13) 0.59487(10) 0.45731(8) 0.0535(4) Uani d . 1 C
C2 0.23633(15) 0.56803(12) 0.51057(9) 0.0623(4) Uani d . 1 C
H2 0.2255 0.4993 0.5234 0.075 Uiso calc R 1 H
C3 0.16479(16) 0.64319(13) 0.54474(10) 0.0701(5) Uani d . 1 C
H3 0.1066 0.6251 0.5809 0.084 Uiso calc R 1 H
C4 0.17970(16) 0.74458(12) 0.52524(10) 0.0723(5) Uani d . 1 C
H4 0.1320 0.7953 0.5483 0.087 Uiso calc R 1 H
C5 0.26570(17) 0.77117(12) 0.47123(11) 0.0709(5) Uani d . 1 C
H5 0.2745 0.8398 0.4575 0.085 Uiso calc R 1 H
C6 0.33846(14) 0.69699(11) 0.43760(9) 0.0600(4) Uani d . 1 C
H6 0.3970 0.7155 0.4018 0.072 Uiso calc R 1 H
C7 0.55507(14) 0.46543(10) 0.34951(8) 0.0533(4) Uani d . 1 C
C8 0.64941(15) 0.50018(11) 0.30415(9) 0.0584(4) Uani d . 1 C
H8 0.6621 0.5705 0.2982 0.070 Uiso calc R 1 H
C9 0.72632(14) 0.43042(11) 0.26695(8) 0.0581(4) Uani d . 1 C
C10 0.70774(15) 0.32532(10) 0.27637(9) 0.0577(4) Uani d . 1 C
C11 0.61115(15) 0.28977(10) 0.32343(8) 0.0550(4) Uani d . 1 C
C12 0.53582(14) 0.35938(10) 0.35905(8) 0.0534(4) Uani d . 1 C
H12 0.4715 0.3363 0.3898 0.064 Uiso calc R 1 H
C13 0.82407(18) 0.46745(14) 0.21826(10) 0.0740(5) Uani d . 1 C
H13 0.8338 0.5383 0.2138 0.089 Uiso calc R 1 H
C14 0.51480(16) 0.14537(12) 0.37927(10) 0.0711(5) Uani d . 1 C
H14A 0.5338 0.1703 0.4279 0.107 Uiso calc R 1 H
H14B 0.5191 0.0716 0.3789 0.107 Uiso calc R 1 H
H14C 0.4315 0.1670 0.3655 0.107 Uiso calc R 1 H
N1 0.39481(12) 0.51252(8) 0.42493(7) 0.0568(3) Uani d . 1 N
N2 0.48261(12) 0.54343(9) 0.38409(7) 0.0582(3) Uani d . 1 N
O1 0.89509(13) 0.41253(10) 0.18243(7) 0.0893(4) Uani d . 1 O
O2 0.77913(12) 0.25449(8) 0.24222(7) 0.0827(4) Uani d . 1 O
H2A 0.8330 0.2834 0.2172 0.124 Uiso calc R 1 H
O3 0.60342(11) 0.18567(7) 0.32840(6) 0.0693(3) Uani d . 1 O

loop_
_atom_site_aniso_label
_atom_site_aniso_U_11
_atom_site_aniso_U_22
_atom_site_aniso_U_33
_atom_site_aniso_U_12
_atom_site_aniso_U_13
_atom_site_aniso_U_23
C1 0.0520(8) 0.0487(7) 0.0599(9) 0.0051(6) -0.0099(7) -0.0066(6)
C2 0.0629(9) 0.0577(8) 0.0664(10) 0.0018(7) -0.0015(9) -0.0032(7)
C3 0.0606(10) 0.0811(11) 0.0687(11) 0.0072(8) -0.0008(9) -0.0114(8)
C4 0.0643(10) 0.0696(10) 0.0830(13) 0.0156(8) -0.0113(10) -0.0214(9)
C5 0.0699(10) 0.0533(8) 0.0895(13) 0.0103(8) -0.0127(10) -0.0072(8)
C6 0.0573(9) 0.0545(8) 0.0681(10) 0.0045(7) -0.0073(8) -0.0025(7)
C7 0.0551(8) 0.0484(7) 0.0563(8) 0.0023(6) -0.0042(8) -0.0040(6)
C8 0.0629(9) 0.0503(7) 0.0621(9) -0.0030(7) -0.0016(8) 0.0009(7)
C9 0.0573(9) 0.0620(8) 0.0550(9) -0.0019(7) 0.0018(7) 0.0013(7)
C10 0.0604(9) 0.0563(8) 0.0564(9) 0.0042(7) 0.0021(8) -0.0056(7)
C11 0.0597(9) 0.0471(8) 0.0582(8) -0.0008(6) -0.0020(8) -0.0047(6)
C12 0.0509(8) 0.0524(8) 0.0569(8) -0.0010(6) -0.0010(7) -0.0032(6)
C13 0.0750(11) 0.0733(10) 0.0737(11) -0.0060(9) 0.0119(10) 0.0012(9)
C14 0.0733(10) 0.0537(8) 0.0862(12) -0.0097(8) 0.0089(10) -0.0009(8)
N1 0.0580(7) 0.0508(6) 0.0618(7) 0.0028(6) -0.0015(7) -0.0047(5)
N2 0.0606(8) 0.0501(6) 0.0639(8) 0.0016(6) -0.0002(7) -0.0027(6)
O1 0.0879(9) 0.0899(8) 0.0902(9) -0.0030(7) 0.0322(8) -0.0010(7)
O2 0.0916(9) 0.0683(7) 0.0881(9) 0.0089(6) 0.0337(7) -0.0061(6)
O3 0.0803(7) 0.0481(5) 0.0796(7) -0.0016(5) 0.0181(7) -0.0059(5)

loop_
_atom_type_symbol
_atom_type_description
_atom_type_scat_dispersion_real
_atom_type_scat_dispersion_imag
_atom_type_scat_source
C C 0.0033 0.0016 'International Tables Vol C Tables 4.2.6.8 and 6.1.1.4'
H H 0.0000 0.0000 'International Tables Vol C Tables 4.2.6.8 and 6.1.1.4'
N N 0.0061 0.0033 'International Tables Vol C Tables 4.2.6.8 and 6.1.1.4'
O O 0.0106 0.0060 'International Tables Vol C Tables 4.2.6.8 and 6.1.1.4'

loop_
_geom_angle_atom_site_label_1
_geom_angle_atom_site_label_2
_geom_angle_atom_site_label_3
_geom_angle
_geom_angle_publ_flag
C6 C1 C2 119.67(13) ?
C6 C1 N1 123.64(14) y
C2 C1 N1 116.68(13) y
C3 C2 C1 120.19(15) ?
C3 C2 H2 119.9 ?
C1 C2 H2 119.9 ?
C4 C3 C2 119.94(17) ?
C4 C3 H3 120.0 ?
C2 C3 H3 120.0 ?
C3 C4 C5 119.88(15) ?
C3 C4 H4 120.1 ?
C5 C4 H4 120.1 ?
C6 C5 C4 120.56(15) ?
C6 C5 H5 119.7 ?
C4 C5 H5 119.7 ?
C5 C6 C1 119.74(16) ?
C5 C6 H6 120.1 ?
C1 C6 H6 120.1 ?
C8 C7 C12 120.21(13) ?
C8 C7 N2 115.15(12) y
C12 C7 N2 124.64(13) y
C7 C8 C9 120.20(13) ?
C7 C8 H8 119.9 ?
C9 C8 H8 119.9 ?
C10 C9 C8 119.78(14) ?
C10 C9 C13 120.27(14) ?
C8 C9 C13 119.95(14) ?
O2 C10 C9 122.46(14) y
O2 C10 C11 117.62(12) y
C9 C10 C11 119.92(13) ?
O3 C11 C12 126.27(14) y
O3 C11 C10 114.21(12) y
C12 C11 C10 119.52(13) ?
C11 C12 C7 120.38(14) ?
C11 C12 H12 119.8 ?
C7 C12 H12 119.8 ?
O1 C13 C9 124.87(16) y
O1 C13 H13 117.6 ?
C9 C13 H13 117.6 ?
O3 C14 H14A 109.5 ?
O3 C14 H14B 109.5 ?
H14A C14 H14B 109.5 ?
O3 C14 H14C 109.5 ?
H14A C14 H14C 109.5 ?
H14B C14 H14C 109.5 ?
N2 N1 C1 112.99(12) y
N1 N2 C7 115.72(12) y
C10 O2 H2A 109.5 ?
C11 O3 C14 116.83(11) y

loop_
_geom_bond_atom_site_label_1
_geom_bond_atom_site_label_2
_geom_bond_distance
_geom_bond_publ_flag
C1 C6 1.3821(19) ?
C1 C2 1.386(2) ?
C1 N1 1.4315(18) y
C2 C3 1.383(2) ?
C2 H2 0.9300 ?
C3 C4 1.373(2) ?
C3 H3 0.9300 ?
C4 C5 1.381(2) ?
C4 H4 0.9300 ?
C5 C6 1.377(2) ?
C5 H5 0.9300 ?
C6 H6 0.9300 ?
C7 C8 1.371(2) ?
C7 C12 1.4033(19) ?
C7 N2 1.4176(18) y
C8 C9 1.393(2) ?
C8 H8 0.9300 ?
C9 C10 1.390(2) ?
C9 C13 1.444(2) ?
C10 O2 1.3425(17) y
C10 C11 1.410(2) ?
C11 O3 1.3578(16) y
C11 C12 1.368(2) ?
C12 H12 0.9300 ?
C13 O1 1.224(2) y
C13 H13 0.9300 ?
C14 O3 1.4166(19) y
C14 H14A 0.9600 ?
C14 H14B 0.9600 ?
C14 H14C 0.9600 ?
N1 N2 1.2553(17) y
O2 H2A 0.8200 ?

loop_
_geom_hbond_atom_site_label_D
_geom_hbond_atom_site_label_H
_geom_hbond_atom_site_label_A
_geom_hbond_distance_DH
_geom_hbond_distance_HA
_geom_hbond_distance_DA
_geom_hbond_angle_DHA
O2 H2A O1 0.82 1.91 2.627(2) 146

loop_
_cod_related_entry_id
_cod_related_entry_database
_cod_related_entry_code
1 ChemSpider 21174494
